data_7712045
loop_
_publ_author_name
'Xie, Hao-Hui'
'Wang, Qin'
'Weng, Jiao-Lin'
'Yan, Yun-Fan'
'Bian, Hong-Yi'
'Huang, Ying'
'Zheng, Fa-Kun'
'Qiu, Ren-Hui'
'Xu, Jian-Gang'

_publ_section_title
;
 Coordination polymerization of nitrogen-rich linkers and dicyanamide
 anions toward energetic coordination polymers with low sensitivities.
;
_journal_issue 3
_journal_name_full 'Dalton transactions (Cambridge, England : 2003)'
_journal_page_first 818
_journal_page_last 824
_journal_paper_doi 10.1039/d2dt03180a
_journal_volume 52
_journal_year 2023
_chemical_formula_moiety 'C6 H5 Cu N11'
_chemical_formula_sum 'C6 H5 Cu N11'
_chemical_formula_weight 294.75
_space_group_crystal_system monoclinic
_space_group_IT_number 14
_space_group_name_Hall '-P 2ybc'
_space_group_name_H-M_alt 'P 1 21/c 1'
_atom_sites_solution_hydrogens geom
_atom_sites_solution_primary dual
_audit_creation_date 2022-06-29
_audit_creation_method
;
Olex2 1.5
(compiled 2021.12.09 svn.r5202d8cf for OlexSys, GUI svn.r6439)
;
_audit_update_record
;
2022-10-31 deposited with the CCDC.	2022-12-14 downloaded from the CCDC.
;
_cell_angle_alpha 90
_cell_angle_beta 93.854(4)
_cell_angle_gamma 90
_cell_formula_units_Z 4
_cell_length_a 11.5555(6)
_cell_length_b 7.8169(3)
_cell_length_c 11.9927(5)
_cell_measurement_reflns_used 4305
_cell_measurement_temperature 296.76(10)
_cell_measurement_theta_max 27.1830
_cell_measurement_theta_min 1.7570
_cell_volume 1080.83(8)
_computing_cell_refinement 'CrysAlisPro 1.171.41.123a (Rigaku OD, 2022)'
_computing_data_collection 'CrysAlisPro 1.171.41.123a (Rigaku OD, 2022)'
_computing_data_reduction 'CrysAlisPro 1.171.41.123a (Rigaku OD, 2022)'
_computing_molecular_graphics 'Olex2 1.5 (Dolomanov et al., 2009)'
_computing_publication_material 'Olex2 1.5 (Dolomanov et al., 2009)'
_computing_structure_refinement 'SHELXL 2018/3 (Sheldrick, 2015)'
_computing_structure_solution 'SHELXT 2018/2 (Sheldrick, 2018)'
_diffrn_ambient_environment air
_diffrn_ambient_temperature 296.76(10)
_diffrn_detector 'Hybrid Pixel Array Detector'
_diffrn_detector_area_resol_mean 10.0000
_diffrn_detector_type HyPix
_diffrn_measured_fraction_theta_full 0.998
_diffrn_measured_fraction_theta_max 0.805
_diffrn_measurement_details
;
List of Runs (angles in degrees, time in seconds):

  # Type    Start    End  Width  t~exp~   \w     \q     \k     \f   Frames
#--------------------------------------------------------------------------
  1  \w    -10.00  25.00   0.50    0.63    --  -11.30 -99.00 -60.00   70
  2  \w    -11.00  14.00   0.50    0.63    --  -11.30 -99.00  30.00   50
  3  \w    -10.00  55.00   0.50    0.63    --   10.52 -99.00  90.00  130
  4  \w    -41.00  47.00   0.50    0.63    --   10.52 -82.00 171.00  176
  5  \w     15.00  82.00   0.50    0.63    --   10.52  57.00 -90.00  134
  6  \w     -2.00  36.00   0.50    0.63    --  -11.30  82.00 -66.00   76
  7  \w    -35.00  -9.00   0.50    0.63    --  -11.30  82.00 -66.00   52
;
_diffrn_measurement_device 'four-circle diffractometer'
_diffrn_measurement_device_type 'ROD, Synergy Custom DW system, HyPix'
_diffrn_measurement_method '\w scans'
_diffrn_orient_matrix_type 'CrysAlisPro convention (1999,Acta A55,543-557)'
_diffrn_orient_matrix_UB_11 -0.0419190000
_diffrn_orient_matrix_UB_12 0.0461717000
_diffrn_orient_matrix_UB_13 0.0284625000
_diffrn_orient_matrix_UB_21 0.0420245000
_diffrn_orient_matrix_UB_22 0.0636188000
_diffrn_orient_matrix_UB_23 0.0148763000
_diffrn_orient_matrix_UB_31 -0.0162542000
_diffrn_orient_matrix_UB_32 0.0453628000
_diffrn_orient_matrix_UB_33 -0.0497811000
_diffrn_radiation_monochromator mirror
_diffrn_radiation_probe x-ray
_diffrn_radiation_type 'Mo K\a'
_diffrn_radiation_wavelength 0.71073
_diffrn_reflns_av_R_equivalents 0.0391
_diffrn_reflns_av_unetI/netI 0.0430
_diffrn_reflns_Laue_measured_fraction_full 0.998
_diffrn_reflns_Laue_measured_fraction_max 0.805
_diffrn_reflns_limit_h_max 13
_diffrn_reflns_limit_h_min -13
_diffrn_reflns_limit_k_max 9
_diffrn_reflns_limit_k_min -10
_diffrn_reflns_limit_l_max 15
_diffrn_reflns_limit_l_min -14
_diffrn_reflns_number 8589
_diffrn_reflns_point_group_measured_fraction_full 0.998
_diffrn_reflns_point_group_measured_fraction_max 0.805
_diffrn_reflns_theta_full 25.242
_diffrn_reflns_theta_max 29.355
_diffrn_reflns_theta_min 1.766
_diffrn_source 'Rotating-anode X-ray tube'
_diffrn_source_type 'Rigaku (Mo) X-ray Source'
_exptl_absorpt_coefficient_mu 2.024
_exptl_absorpt_correction_T_max 1.00000
_exptl_absorpt_correction_T_min 0.80005
_exptl_absorpt_correction_type multi-scan
_exptl_absorpt_process_details
;
CrysAlisPro 1.171.41.123a (Rigaku Oxford Diffraction, 2022)
Empirical absorption correction using spherical harmonics,
implemented in SCALE3 ABSPACK scaling algorithm.
;
_exptl_crystal_colour green
_exptl_crystal_density_diffrn 1.811
_exptl_crystal_description needle
_exptl_crystal_F_000 588
_exptl_crystal_size_max 0.18
_exptl_crystal_size_mid 0.15
_exptl_crystal_size_min 0.12
_refine_diff_density_max 0.301
_refine_diff_density_min -0.614
_refine_diff_density_rms 0.076
_refine_ls_extinction_method none
_refine_ls_goodness_of_fit_ref 1.077
_refine_ls_hydrogen_treatment constr
_refine_ls_matrix_type full
_refine_ls_number_parameters 161
_refine_ls_number_reflns 2394
_refine_ls_number_restraints 0
_refine_ls_restrained_S_all 1.077
_refine_ls_R_factor_all 0.0547
_refine_ls_R_factor_gt 0.0391
_refine_ls_shift/su_max 0.001
_refine_ls_shift/su_mean 0.000
_refine_ls_structure_factor_coef Fsqd
_refine_ls_weighting_details 'w=1/[\s^2^(Fo^2^)+(0.0505P)^2^+0.1891P] where P=(Fo^2^+2Fc^2^)/3'
_refine_ls_weighting_scheme calc
_refine_ls_wR_factor_gt 0.0955
_refine_ls_wR_factor_ref 0.1023
_reflns_Friedel_coverage 0.000
_reflns_number_gt 1850
_reflns_number_total 2394
_reflns_threshold_expression 'I > 2\s(I)'
_cod_data_source_file d2dt03180a2.cif
_cod_data_source_block xhh-129131_autored
_cod_depositor_comments 'Adding full bibliography for 7712042--7712045.cif.'
_cod_database_code 7712045
_shelx_shelxl_version_number 2018/3
_shelx_space_group_comment
;
The symmetry employed for this shelxl refinement is uniquely defined
by the following loop, which should always be used as a source of
symmetry information in preference to the above space-group names.
They are only intended as comments.
;
_olex2_refinement_description
;
1. Fixed Uiso
 At 1.2 times of:
  All N(H,H) groups
 At 1.5 times of:
  All C(H,H,H) groups
2. Others
 Fixed X: Cu1(0.16148)
 Fixed Y: Cu1(0.39067)
 Fixed Z: N15(0.38495)
3.a X=CH2 refined with riding coordinates:
 N25(H25a,H25b)
3.b Idealised Me refined as rotating group:
 C22(H22a,H22b,H22c)
;
_olex2_submission_special_instructions 'No special instructions were received'
_oxdiff_exptl_absorpt_empirical_details
;
Empirical correction (ABSPACK) includes:
- Absorption correction using spherical harmonics
- Frame scaling
;
_oxdiff_exptl_absorpt_empirical_full_max 1.345
_oxdiff_exptl_absorpt_empirical_full_min 0.798

loop_
_space_group_symop_operation_xyz
'x, y, z'
'-x, y+1/2, -z+1/2'
'-x, -y, -z'
'x, -y-1/2, z-1/2'

loop_
_atom_site_label
_atom_site_type_symbol
_atom_site_fract_x
_atom_site_fract_y
_atom_site_fract_z
_atom_site_U_iso_or_equiv
_atom_site_adp_type
_atom_site_occupancy
_atom_site_site_symmetry_order
_atom_site_calc_flag
_atom_site_refinement_flags_posn
_atom_site_refinement_flags_adp
_atom_site_refinement_flags_occupancy
_atom_site_disorder_assembly
_atom_site_disorder_group
Cu1 Cu 0.161481 0.390670 0.54922(3) 0.03475(15) Uani 1 1 d . . . . .
N21 N 0.3420(2) 0.3146(3) 0.5194(2) 0.0413(6) Uani 1 1 d . . . . .
N16 N 0.1918(2) 0.9917(3) 0.1945(2) 0.0449(6) Uani 1 1 d . . . . .
N13 N 0.1257(2) 0.1787(3) 0.6300(2) 0.0464(7) Uani 1 1 d . . . . .
N14 N 0.1727(3) 0.6069(3) 0.4675(2) 0.0487(7) Uani 1 1 d . . . . .
N11 N -0.0786(2) -0.2874(3) 0.5857(2) 0.0451(7) Uani 1 1 d . . . . .
N12 N 0.0731(3) -0.1115(3) 0.6794(2) 0.0508(8) Uani 1 1 d . . . . .
N24 N 0.4996(2) 0.2407(4) 0.4449(2) 0.0510(7) Uani 1 1 d . . . . .
N15 N 0.1890(3) 0.8881(3) 0.384950 0.0527(8) Uani 1 1 d . . . . .
N25 N 0.3394(3) 0.3159(4) 0.3212(2) 0.0611(8) Uani 1 1 d . . . . .
H25A H 0.268652 0.350309 0.313656 0.073 Uiso 1 1 calc R U . . .
H25B H 0.377383 0.297484 0.263121 0.073 Uiso 1 1 calc R U . . .
N22 N 0.4271(3) 0.2800(5) 0.5994(2) 0.0623(9) Uani 1 1 d . . . . .
C11 C -0.0086(3) -0.1999(4) 0.6264(2) 0.0389(7) Uani 1 1 d . . . . .
C14 C 0.1907(3) 0.9327(3) 0.2814(3) 0.0359(7) Uani 1 1 d . . . . .
C13 C 0.1804(3) 0.7334(4) 0.4214(2) 0.0393(7) Uani 1 1 d . . . . .
C12 C 0.0966(3) 0.0427(4) 0.6489(2) 0.0374(7) Uani 1 1 d . . . . .
C21 C 0.3905(3) 0.2911(4) 0.4234(2) 0.0396(7) Uani 1 1 d . . . . .
N23 N 0.5214(3) 0.2347(6) 0.5568(3) 0.0765(11) Uani 1 1 d . . . . .
C22 C 0.5868(3) 0.1972(7) 0.3678(3) 0.0767(13) Uani 1 1 d . . . . .
H22A H 0.554862 0.117272 0.313272 0.115 Uiso 1 1 calc R U . . .
H22B H 0.652666 0.146746 0.408363 0.115 Uiso 1 1 calc R U . . .
H22C H 0.610643 0.298935 0.330707 0.115 Uiso 1 1 calc R U . . .

loop_
_atom_site_aniso_label
_atom_site_aniso_U_11
_atom_site_aniso_U_22
_atom_site_aniso_U_33
_atom_site_aniso_U_23
_atom_site_aniso_U_13
_atom_site_aniso_U_12
Cu1 0.0532(3) 0.0317(2) 0.0198(2) 0.00019(13) 0.00544(16) -0.00268(14)
N21 0.0474(15) 0.0573(16) 0.0199(13) 0.0010(11) 0.0071(11) 0.0013(12)
N16 0.0717(19) 0.0359(14) 0.0278(14) 0.0027(11) 0.0083(13) -0.0006(12)
N13 0.0688(19) 0.0412(15) 0.0290(14) 0.0025(11) 0.0016(13) -0.0117(13)
N14 0.083(2) 0.0371(15) 0.0260(14) 0.0065(11) 0.0022(14) -0.0069(13)
N11 0.0564(18) 0.0454(16) 0.0328(15) -0.0011(11) -0.0021(13) -0.0078(13)
N12 0.070(2) 0.0373(15) 0.0419(17) 0.0087(11) -0.0186(15) -0.0076(12)
N24 0.0452(17) 0.080(2) 0.0281(14) -0.0070(13) 0.0082(12) -0.0049(13)
N15 0.098(2) 0.0347(15) 0.0252(14) 0.0066(10) 0.0019(15) -0.0019(13)
N25 0.0625(19) 0.101(2) 0.0202(14) -0.0033(15) 0.0022(13) 0.0112(17)
N22 0.056(2) 0.110(3) 0.0216(15) 0.0017(15) 0.0044(14) 0.0072(17)
C11 0.058(2) 0.0375(17) 0.0207(15) 0.0046(12) 0.0031(14) 0.0061(14)
C14 0.0498(18) 0.0281(14) 0.0303(17) -0.0006(12) 0.0052(13) 0.0006(12)
C13 0.0515(19) 0.0449(18) 0.0214(15) -0.0012(13) 0.0017(13) 0.0016(14)
C12 0.0466(18) 0.0438(18) 0.0213(15) -0.0021(12) -0.0011(13) 0.0015(13)
C21 0.0483(19) 0.0478(18) 0.0233(15) -0.0024(12) 0.0062(13) -0.0064(13)
N23 0.054(2) 0.145(3) 0.0298(17) 0.0037(18) 0.0024(15) 0.015(2)
C22 0.053(2) 0.130(4) 0.049(2) -0.018(2) 0.0200(19) 0.000(2)

loop_
_atom_type_symbol
_atom_type_description
_atom_type_scat_dispersion_real
_atom_type_scat_dispersion_imag
_atom_type_scat_source
C C 0.0033 0.0016 'International Tables Vol C Tables 4.2.6.8 and 6.1.1.4'
H H 0.0000 0.0000 'International Tables Vol C Tables 4.2.6.8 and 6.1.1.4'
Cu Cu 0.3201 1.2651 'International Tables Vol C Tables 4.2.6.8 and 6.1.1.4'
N N 0.0061 0.0033 'International Tables Vol C Tables 4.2.6.8 and 6.1.1.4'

loop_
_geom_angle_atom_site_label_1
_geom_angle_atom_site_label_2
_geom_angle_atom_site_label_3
_geom_angle
_geom_angle_site_symmetry_1
_geom_angle_site_symmetry_3
_geom_angle_publ_flag
N16 Cu1 N21 98.83(10) 4_576 . ?
N16 Cu1 N11 161.52(11) 4_576 3_556 ?
N13 Cu1 N21 94.84(11) . . ?
N13 Cu1 N16 89.35(10) . 4_576 ?
N13 Cu1 N11 87.33(10) . 3_556 ?
N14 Cu1 N21 93.19(12) . . ?
N14 Cu1 N16 91.48(10) . 4_576 ?
N14 Cu1 N13 171.71(13) . . ?
N14 Cu1 N11 89.29(11) . 3_556 ?
N11 Cu1 N21 99.56(10) 3_556 . ?
N22 N21 Cu1 125.8(2) . . ?
C21 N21 Cu1 129.3(2) . . ?
C21 N21 N22 104.9(3) . . ?
C14 N16 Cu1 168.4(3) . 4_575 ?
C12 N13 Cu1 162.1(2) . . ?
C13 N14 Cu1 178.9(3) . . ?
C11 N11 Cu1 151.1(3) . 3_556 ?
C12 N12 C11 121.1(3) . . ?
C21 N24 N23 108.3(3) . . ?
C21 N24 C22 129.5(3) . . ?
N23 N24 C22 122.2(3) . . ?
C14 N15 C13 125.8(2) . . ?
H25A N25 H25B 120.0 . . ?
C21 N25 H25A 120.0 . . ?
C21 N25 H25B 120.0 . . ?
N23 N22 N21 111.6(3) . . ?
N11 C11 N12 174.8(3) . . ?
N16 C14 N15 171.8(3) . . ?
N14 C13 N15 170.7(3) . . ?
N13 C12 N12 173.4(3) . . ?
N21 C21 N24 108.9(3) . . ?
N21 C21 N25 126.0(3) . . ?
N24 C21 N25 125.1(3) . . ?
N22 N23 N24 106.2(3) . . ?
N24 C22 H22A 109.5 . . ?
N24 C22 H22B 109.5 . . ?
N24 C22 H22C 109.5 . . ?
H22A C22 H22B 109.5 . . ?
H22A C22 H22C 109.5 . . ?
H22B C22 H22C 109.5 . . ?

loop_
_geom_bond_atom_site_label_1
_geom_bond_atom_site_label_2
_geom_bond_distance
_geom_bond_site_symmetry_2
_geom_bond_publ_flag
Cu1 N21 2.221(3) . ?
Cu1 N16 1.981(3) 4_576 ?
Cu1 N13 1.977(3) . ?
Cu1 N14 1.962(2) . ?
Cu1 N11 1.995(3) 3_556 ?
N21 N22 1.354(4) . ?
N21 C21 1.327(4) . ?
N16 C14 1.141(4) . ?
N13 C12 1.142(4) . ?
N14 C13 1.139(4) . ?
N11 C11 1.144(4) . ?
N12 C11 1.300(4) . ?
N12 C12 1.293(4) . ?
N24 C21 1.329(4) . ?
N24 N23 1.351(4) . ?
N24 C22 1.454(5) . ?
N15 C14 1.291(3) . ?
N15 C13 1.292(4) . ?
N25 H25A 0.8600 . ?
N25 H25B 0.8600 . ?
N25 C21 1.338(4) . ?
N22 N23 1.283(4) . ?
C22 H22A 0.9600 . ?
C22 H22B 0.9600 . ?
C22 H22C 0.9600 . ?

loop_
_geom_torsion_atom_site_label_1
_geom_torsion_atom_site_label_2
_geom_torsion_atom_site_label_3
_geom_torsion_atom_site_label_4
_geom_torsion
_geom_torsion_site_symmetry_1
_geom_torsion_site_symmetry_2
_geom_torsion_site_symmetry_3
_geom_torsion_site_symmetry_4
_geom_torsion_publ_flag
Cu1 N21 N22 N23 178.1(3) . . . . ?
Cu1 N21 C21 N24 -178.0(2) . . . . ?
Cu1 N21 C21 N25 2.9(5) . . . . ?
N21 N22 N23 N24 0.6(5) . . . . ?
N22 N21 C21 N24 1.3(3) . . . . ?
N22 N21 C21 N25 -177.8(3) . . . . ?
C21 N21 N22 N23 -1.2(4) . . . . ?
C21 N24 N23 N22 0.2(4) . . . . ?
N23 N24 C21 N21 -1.0(4) . . . . ?
N23 N24 C21 N25 178.1(3) . . . . ?
C22 N24 C21 N21 179.2(4) . . . . ?
C22 N24 C21 N25 -1.7(6) . . . . ?
C22 N24 N23 N22 -179.9(4) . . . . ?
